data_4077109
loop_
_publ_author_name
'Forbes, Glenn C.'
'Kennedy, Alan R.'
'Mulvey, Robert E.'
'Roberts, Brett A.'
'Rowlings, Ren\'e B.'

_publ_section_title
;
 Alkali Metal Cation&#x2212;\p Interactions Stabilized Solely by
 [M{N(SiMe3)2}3]-Anions (M = Mg or Zn):&#x00A0; The Competing Influence of
 Alkali Metal&#x00B7;&#x00B7;&#x00B7;C(Me) Agostic Interactions
;
_journal_issue 23
_journal_name_full Organometallics
_journal_page_first 5115
_journal_paper_doi 10.1021/om020596u
_journal_volume 21
_journal_year 2002
_chemical_formula_sum 'C34 H74 K Mg N3 Si6'
_chemical_formula_weight 756.91
_chemical_name_systematic
; 
 ? 
;
_space_group_IT_number 2
_symmetry_cell_setting triclinic
_symmetry_space_group_name_Hall '-P 1'
_symmetry_space_group_name_H-M 'P -1'
_atom_sites_solution_hydrogens geom
_atom_sites_solution_primary direct
_atom_sites_solution_secondary difmap
_audit_creation_method SHELXL-97
_cell_angle_alpha 84.1720(10)
_cell_angle_beta 73.6380(10)
_cell_angle_gamma 82.401(2)
_cell_formula_units_Z 2
_cell_length_a 11.6299(3)
_cell_length_b 12.2471(3)
_cell_length_c 17.4976(5)
_cell_measurement_reflns_used all
_cell_measurement_temperature 123(2)
_cell_measurement_theta_max 28.00
_cell_measurement_theta_min 1.22
_cell_volume 2364.87(11)
_computing_data_collection 'Denzo and Collect'
_computing_structure_refinement 'SHELXL-97 (Sheldrick, 1997)'
_computing_structure_solution 'SHELXS-97 (Sheldrick, 1990)'
_diffrn_ambient_temperature 123(2)
_diffrn_measured_fraction_theta_full 0.923
_diffrn_measured_fraction_theta_max 0.893
_diffrn_measurement_device_type 'Nonius Kappa CCD'
_diffrn_measurement_method 'omega and phi scans'
_diffrn_radiation_monochromator graphite
_diffrn_radiation_source 'fine-focus sealed tube'
_diffrn_radiation_type MoK\a
_diffrn_radiation_wavelength 0.71069
_diffrn_reflns_av_R_equivalents 0.0202
_diffrn_reflns_av_sigmaI/netI 0.0476
_diffrn_reflns_limit_h_max 12
_diffrn_reflns_limit_h_min -15
_diffrn_reflns_limit_k_max 16
_diffrn_reflns_limit_k_min -14
_diffrn_reflns_limit_l_max 20
_diffrn_reflns_limit_l_min -23
_diffrn_reflns_number 14302
_diffrn_reflns_theta_full 26.00
_diffrn_reflns_theta_max 28.00
_diffrn_reflns_theta_min 1.22
_diffrn_standards_decay_% 0
_diffrn_standards_number 0
_exptl_absorpt_coefficient_mu 0.302
_exptl_absorpt_correction_type none
_exptl_crystal_colour colourless
_exptl_crystal_density_diffrn 1.063
_exptl_crystal_density_method 'not measured'
_exptl_crystal_description chip
_exptl_crystal_F_000 828
_exptl_crystal_size_max 0.25
_exptl_crystal_size_mid 0.20
_exptl_crystal_size_min 0.20
_refine_diff_density_max 0.298
_refine_diff_density_min -0.235
_refine_diff_density_rms 0.046
_refine_ls_extinction_method none
_refine_ls_goodness_of_fit_ref 1.019
_refine_ls_hydrogen_treatment mixed
_refine_ls_matrix_type full
_refine_ls_number_parameters 461
_refine_ls_number_reflns 10204
_refine_ls_number_restraints 0
_refine_ls_restrained_S_all 1.019
_refine_ls_R_factor_all 0.0504
_refine_ls_R_factor_gt 0.0362
_refine_ls_shift/su_max 0.001
_refine_ls_shift/su_mean 0.000
_refine_ls_structure_factor_coef Fsqd
_refine_ls_weighting_details 'w=1/[\s^2^(Fo^2^)+(0.0106P)^2^+1.2784P] where P=(Fo^2^+2Fc^2^)/3'
_refine_ls_weighting_scheme calc
_refine_ls_wR_factor_gt 0.0726
_refine_ls_wR_factor_ref 0.0778
_reflns_number_gt 8372
_reflns_number_total 10204
_reflns_threshold_expression >2sigma(I)
_cod_data_source_file om020596u.cif
_cod_data_source_block px
_cod_depositor_comments
;
The following automatic conversions were performed:

'_refine_ls_weighting_scheme' value 'calc
w=1/[\s^2^(Fo^2^)+(0.0106P)^2^+1.2784P] where P=(Fo^2^+2Fc^2^)/3' was
changed to 'calc'. New tag '_refine_ls_weighting_details' was
created. The value of the new tag was set to
'w=1/[\s^2^(Fo^2^)+(0.0106P)^2^+1.2784P] where P=(Fo^2^+2Fc^2^)/3'.

Automatic conversion script
Id: cif_fix_values 3143 2015-03-26 13:38:13Z robertas 
;
_cod_original_sg_symbol_H-M P-1
_cod_database_code 4077109

loop_
_symmetry_equiv_pos_as_xyz
'x, y, z'
'-x, -y, -z'

loop_
_atom_site_label
_atom_site_type_symbol
_atom_site_fract_x
_atom_site_fract_y
_atom_site_fract_z
_atom_site_U_iso_or_equiv
_atom_site_adp_type
_atom_site_occupancy
_atom_site_calc_flag
_atom_site_refinement_flags
K1 K 0.76443(3) -0.35607(3) 0.25311(2) 0.02354(8) Uani 1 d .
Mg1 Mg 0.24955(4) -0.01273(4) 0.25388(3) 0.01508(11) Uani 1 d .
Si1 Si -0.03001(4) -0.05602(3) 0.31874(3) 0.01663(9) Uani 1 d .
Si4 Si 0.32640(4) -0.27320(3) 0.27252(3) 0.02010(10) Uani 1 d .
Si3 Si 0.38975(4) -0.13104(4) 0.37988(3) 0.02099(10) Uani 1 d .
Si5 Si 0.48246(4) 0.10505(4) 0.15524(3) 0.01949(10) Uani 1 d .
Si2 Si 0.05491(4) 0.04101(3) 0.15279(3) 0.01657(9) Uani 1 d .
Si6 Si 0.27094(4) 0.24441(3) 0.25305(3) 0.02070(10) Uani 1 d .
N1 N 0.08217(11) -0.01314(10) 0.24035(7) 0.0151(3) Uani 1 d .
N2 N 0.32718(11) -0.14759(10) 0.30547(8) 0.0176(3) Uani 1 d .
N3 N 0.33973(11) 0.12162(10) 0.21675(8) 0.0169(3) Uani 1 d .
C1 C 1.07456(18) -0.36919(18) 0.09323(13) 0.0416(5) Uani 1 d .
H1A H 1.1034 -0.3121 0.0512 0.062 Uiso 1 calc R
H1B H 1.1328 -0.4354 0.0860 0.062 Uiso 1 calc R
H1C H 1.0655 -0.3418 0.1455 0.062 Uiso 1 calc R
C2 C 0.95456(16) -0.39725(14) 0.08859(10) 0.0267(4) Uani 1 d .
C3 C 0.92155(18) -0.50382(15) 0.10840(11) 0.0320(4) Uani 1 d .
H3 H 0.9751 -0.5596 0.1260 0.038 Uiso 1 calc R
C4 C 0.81245(19) -0.52997(15) 0.10288(11) 0.0336(4) Uani 1 d .
H4 H 0.7923 -0.6034 0.1171 0.040 Uiso 1 calc R
C5 C 0.73110(17) -0.45124(15) 0.07689(11) 0.0307(4) Uani 1 d .
C6 C 0.76294(17) -0.34401(15) 0.05838(11) 0.0298(4) Uani 1 d .
H6 H 0.7088 -0.2880 0.0416 0.036 Uiso 1 calc R
C7 C 0.87241(16) -0.31780(14) 0.06410(10) 0.0276(4) Uani 1 d .
H7 H 0.8919 -0.2440 0.0510 0.033 Uiso 1 calc R
C8 C 0.6157(2) -0.4812(2) 0.06560(14) 0.0483(6) Uani 1 d .
H8A H 0.5570 -0.4154 0.0693 0.073 Uiso 1 calc R
H8B H 0.5831 -0.5375 0.1072 0.073 Uiso 1 calc R
H8C H 0.6319 -0.5103 0.0130 0.073 Uiso 1 calc R
C9 C 0.71944(15) -0.57376(13) 0.35904(10) 0.0232(3) Uani 1 d .
C10 C 0.64330(15) -0.50141(14) 0.41251(10) 0.0250(4) Uani 1 d .
H10 H 0.5585 -0.4984 0.4214 0.030 Uiso 1 calc R
C11 C 0.68896(16) -0.43364(14) 0.45303(10) 0.0276(4) Uani 1 d .
H11 H 0.6350 -0.3851 0.4892 0.033 Uiso 1 calc R
C12 C 0.81303(17) -0.43556(14) 0.44157(10) 0.0263(4) Uani 1 d .
C13 C 0.88861(16) -0.50572(15) 0.38676(11) 0.0286(4) Uani 1 d .
H13 H 0.9734 -0.5071 0.3767 0.034 Uiso 1 calc R
C14 C 0.84328(16) -0.57393(14) 0.34631(11) 0.0266(4) Uani 1 d .
H14 H 0.8974 -0.6214 0.3094 0.032 Uiso 1 calc R
C15 C 0.67002(18) -0.64949(15) 0.31649(12) 0.0347(4) Uani 1 d .
H15A H 0.7297 -0.6677 0.2662 0.052 Uiso 0.50 calc PR
H15B H 0.5959 -0.6126 0.3053 0.052 Uiso 0.50 calc PR
H15C H 0.6524 -0.7174 0.3503 0.052 Uiso 0.50 calc PR
H15D H 0.5889 -0.6641 0.3483 0.052 Uiso 0.50 calc PR
H15E H 0.7227 -0.7192 0.3092 0.052 Uiso 0.50 calc PR
H15F H 0.6663 -0.6144 0.2642 0.052 Uiso 0.50 calc PR
C16 C 0.8623(2) -0.36671(17) 0.48924(12) 0.0410(5) Uani 1 d .
H16A H 0.8106 -0.2967 0.4990 0.061 Uiso 1 calc R
H16B H 0.9442 -0.3518 0.4593 0.061 Uiso 1 calc R
H16C H 0.8641 -0.4068 0.5404 0.061 Uiso 1 calc R
C23 C 0.56060(17) -0.15203(19) 0.34805(14) 0.0357(5) Uani 1 d .
C24 C 0.3459(2) -0.23019(16) 0.46927(11) 0.0384(5) Uani 1 d .
H24A H 0.2581 -0.2214 0.4912 0.058 Uiso 1 calc R
H24B H 0.3840 -0.2151 0.5099 0.058 Uiso 1 calc R
H24C H 0.3727 -0.3059 0.4535 0.058 Uiso 1 calc R
C25 C 0.34723(17) 0.01050(14) 0.41739(11) 0.0291(4) Uani 1 d .
H25A H 0.3718 0.0657 0.3730 0.044 Uiso 1 calc R
H25B H 0.3879 0.0177 0.4584 0.044 Uiso 1 calc R
H25C H 0.2597 0.0223 0.4404 0.044 Uiso 1 calc R
C26 C 0.47723(17) -0.35984(16) 0.25816(12) 0.0287(4) Uani 1 d .
C27 C 0.29430(16) -0.26045(14) 0.17292(11) 0.0288(4) Uani 1 d .
H27A H 0.2154 -0.2182 0.1769 0.043 Uiso 1 calc R
H27B H 0.2940 -0.3342 0.1559 0.043 Uiso 1 calc R
H27C H 0.3567 -0.2222 0.1337 0.043 Uiso 1 calc R
C28 C 0.21337(17) -0.36162(14) 0.34030(13) 0.0357(5) Uani 1 d .
H28A H 0.2345 -0.3808 0.3908 0.054 Uiso 1 calc R
H28B H 0.2140 -0.4293 0.3146 0.054 Uiso 1 calc R
H28C H 0.1327 -0.3208 0.3508 0.054 Uiso 1 calc R
C30 C 0.51873(15) -0.03694(14) 0.11755(11) 0.0269(4) Uani 1 d .
H30A H 0.5079 -0.0921 0.1629 0.040 Uiso 1 calc R
H30B H 0.6025 -0.0460 0.0847 0.040 Uiso 1 calc R
H30C H 0.4648 -0.0468 0.0853 0.040 Uiso 1 calc R
C31 C 0.50736(18) 0.20462(15) 0.06454(11) 0.0349(4) Uani 1 d .
H31A H 0.4509 0.1955 0.0340 0.052 Uiso 1 calc R
H31B H 0.5902 0.1900 0.0312 0.052 Uiso 1 calc R
H31C H 0.4940 0.2803 0.0812 0.052 Uiso 1 calc R
C29 C 0.60351(16) 0.12231(18) 0.20355(13) 0.0391(5) Uani 1 d .
H29A H 0.5993 0.2000 0.2142 0.059 Uiso 1 calc R
H29B H 0.6826 0.0994 0.1678 0.059 Uiso 1 calc R
H29C H 0.5918 0.0766 0.2539 0.059 Uiso 1 calc R
C34 C 0.23079(19) 0.35077(16) 0.17635(13) 0.0397(5) Uani 1 d .
H34A H 0.3036 0.3828 0.1443 0.060 Uiso 1 calc R
H34B H 0.1720 0.4092 0.2034 0.060 Uiso 1 calc R
H34C H 0.1960 0.3156 0.1415 0.060 Uiso 1 calc R
C33 C 0.12716(15) 0.22371(14) 0.33260(11) 0.0254(4) Uani 1 d .
H33A H 0.0729 0.1904 0.3101 0.038 Uiso 1 calc R
H33B H 0.0884 0.2952 0.3526 0.038 Uiso 1 calc R
H33C H 0.1452 0.1747 0.3766 0.038 Uiso 1 calc R
C22 C 0.19892(15) 0.04256(15) 0.07085(10) 0.0251(4) Uani 1 d .
H22A H 0.2511 0.0904 0.0837 0.038 Uiso 1 calc R
H22B H 0.1810 0.0707 0.0205 0.038 Uiso 1 calc R
H22C H 0.2400 -0.0326 0.0654 0.038 Uiso 1 calc R
C21 C -0.02277(17) 0.18668(14) 0.15689(11) 0.0308(4) Uani 1 d .
H21A H -0.1059 0.1863 0.1904 0.046 Uiso 1 calc R
H21B H -0.0231 0.2166 0.1028 0.046 Uiso 1 calc R
H21C H 0.0204 0.2327 0.1795 0.046 Uiso 1 calc R
C19 C -0.16820(15) 0.04665(15) 0.34414(11) 0.0286(4) Uani 1 d .
H19A H -0.1461 0.1160 0.3564 0.043 Uiso 1 calc R
H19B H -0.2277 0.0172 0.3906 0.043 Uiso 1 calc R
H19C H -0.2027 0.0602 0.2986 0.043 Uiso 1 calc R
C17 C 0.02012(15) -0.08577(14) 0.41195(9) 0.0232(3) Uani 1 d .
H17A H 0.0910 -0.1409 0.4025 0.035 Uiso 1 calc R
H17B H -0.0452 -0.1143 0.4550 0.035 Uiso 1 calc R
H17C H 0.0409 -0.0177 0.4273 0.035 Uiso 1 calc R
C20 C -0.04577(16) -0.03776(16) 0.11705(11) 0.0311(4) Uani 1 d .
H20A H -0.0091 -0.1141 0.1096 0.047 Uiso 1 calc R
H20B H -0.0564 -0.0029 0.0662 0.047 Uiso 1 calc R
H20C H -0.1244 -0.0375 0.1567 0.047 Uiso 1 calc R
C18 C -0.08738(18) -0.18601(16) 0.30031(11) 0.0267(4) Uani 1 d .
C32 C 0.36465(17) 0.31669(15) 0.29954(13) 0.0343(4) Uani 1 d .
H32A H 0.3905 0.2666 0.3404 0.051 Uiso 1 calc R
H32B H 0.3166 0.3824 0.3242 0.051 Uiso 1 calc R
H32C H 0.4357 0.3388 0.2583 0.051 Uiso 1 calc R
H26A H 0.5378(19) -0.3229(17) 0.2182(13) 0.038(6) Uiso 1 d .
H26B H 0.4989(19) -0.3694(17) 0.3081(14) 0.043(6) Uiso 1 d .
H26C H 0.472(2) -0.4306(19) 0.2411(13) 0.048(6) Uiso 1 d .
H18A H -0.028(2) -0.244(2) 0.2867(14) 0.052(7) Uiso 1 d .
H18B H -0.1482(19) -0.2104(17) 0.3464(13) 0.040(6) Uiso 1 d .
H23B H 0.589(2) -0.227(2) 0.3621(14) 0.058(7) Uiso 1 d .
H23C H 0.595(2) -0.138(2) 0.2891(17) 0.066(8) Uiso 1 d .
H18C H -0.121(2) -0.1694(18) 0.2566(14) 0.049(6) Uiso 1 d .
H23A H 0.593(2) -0.110(2) 0.3764(16) 0.069(8) Uiso 1 d .

loop_
_atom_site_aniso_label
_atom_site_aniso_U_11
_atom_site_aniso_U_22
_atom_site_aniso_U_33
_atom_site_aniso_U_23
_atom_site_aniso_U_13
_atom_site_aniso_U_12
K1 0.02310(17) 0.02223(17) 0.02473(19) -0.00064(14) -0.00594(15) -0.00250(14)
Mg1 0.0140(2) 0.0144(2) 0.0170(3) 0.00005(19) -0.0054(2) -0.0003(2)
Si1 0.01404(19) 0.0190(2) 0.0163(2) -0.00166(16) -0.00302(16) -0.00176(17)
Si4 0.0172(2) 0.0149(2) 0.0269(2) 0.00024(17) -0.00573(18) 0.00132(17)
Si3 0.0220(2) 0.0211(2) 0.0195(2) 0.00093(17) -0.00850(18) 0.00337(18)
Si5 0.0165(2) 0.0212(2) 0.0206(2) -0.00237(17) -0.00329(17) -0.00429(17)
Si2 0.0154(2) 0.0186(2) 0.0159(2) -0.00036(16) -0.00580(16) 0.00035(17)
Si6 0.0196(2) 0.0143(2) 0.0299(3) -0.00204(18) -0.01031(19) 0.00048(17)
N1 0.0133(6) 0.0164(6) 0.0157(6) -0.0015(5) -0.0044(5) -0.0004(5)
N2 0.0161(6) 0.0163(6) 0.0195(7) 0.0007(5) -0.0054(5) 0.0011(5)
N3 0.0155(6) 0.0156(6) 0.0198(7) -0.0012(5) -0.0053(5) -0.0017(5)
C1 0.0320(10) 0.0512(12) 0.0451(13) -0.0160(10) -0.0156(9) 0.0042(10)
C2 0.0294(9) 0.0298(9) 0.0207(9) -0.0087(7) -0.0067(7) 0.0028(8)
C3 0.0429(11) 0.0241(9) 0.0277(10) -0.0052(7) -0.0123(8) 0.0099(8)
C4 0.0515(12) 0.0208(8) 0.0267(10) -0.0036(7) -0.0063(9) -0.0049(8)
C5 0.0343(10) 0.0339(10) 0.0253(9) -0.0063(8) -0.0068(8) -0.0080(8)
C6 0.0357(10) 0.0284(9) 0.0282(10) 0.0010(7) -0.0160(8) 0.0004(8)
C7 0.0353(10) 0.0228(8) 0.0250(9) 0.0015(7) -0.0100(8) -0.0032(8)
C8 0.0457(12) 0.0570(14) 0.0479(13) -0.0123(11) -0.0133(11) -0.0177(11)
C9 0.0274(8) 0.0192(8) 0.0250(9) 0.0056(6) -0.0123(7) -0.0040(7)
C10 0.0217(8) 0.0265(8) 0.0240(9) 0.0083(7) -0.0044(7) -0.0039(7)
C11 0.0339(9) 0.0244(8) 0.0204(9) 0.0013(7) -0.0018(7) -0.0024(8)
C12 0.0374(10) 0.0231(8) 0.0210(9) 0.0048(7) -0.0119(8) -0.0091(8)
C13 0.0223(8) 0.0316(9) 0.0343(10) 0.0014(8) -0.0137(8) -0.0012(7)
C14 0.0261(9) 0.0221(8) 0.0323(10) -0.0022(7) -0.0124(8) 0.0052(7)
C15 0.0425(11) 0.0308(10) 0.0384(11) 0.0017(8) -0.0216(9) -0.0104(9)
C16 0.0579(13) 0.0410(11) 0.0311(11) -0.0002(9) -0.0176(10) -0.0202(10)
C23 0.0266(10) 0.0415(12) 0.0428(13) -0.0078(10) -0.0181(9) 0.0061(9)
C24 0.0536(12) 0.0339(10) 0.0266(10) 0.0076(8) -0.0144(9) 0.0000(9)
C25 0.0344(10) 0.0289(9) 0.0264(9) -0.0036(7) -0.0147(8) 0.0031(8)
C26 0.0251(9) 0.0247(9) 0.0340(11) -0.0049(8) -0.0081(8) 0.0073(8)
C27 0.0303(9) 0.0237(8) 0.0365(10) -0.0066(7) -0.0152(8) -0.0006(7)
C28 0.0320(10) 0.0199(8) 0.0488(12) 0.0022(8) -0.0015(9) -0.0042(8)
C30 0.0232(8) 0.0257(8) 0.0269(9) -0.0050(7) 0.0018(7) -0.0017(7)
C31 0.0378(10) 0.0307(10) 0.0306(10) 0.0026(8) 0.0011(8) -0.0104(8)
C29 0.0206(9) 0.0531(13) 0.0469(12) -0.0152(10) -0.0110(9) -0.0021(9)
C34 0.0411(11) 0.0274(10) 0.0493(13) 0.0079(9) -0.0175(10) 0.0043(9)
C33 0.0213(8) 0.0224(8) 0.0335(10) -0.0122(7) -0.0085(7) 0.0041(7)
C22 0.0227(8) 0.0325(9) 0.0183(8) 0.0031(7) -0.0053(7) -0.0008(7)
C21 0.0352(10) 0.0247(9) 0.0299(10) 0.0032(7) -0.0107(8) 0.0069(8)
C19 0.0190(8) 0.0338(9) 0.0284(9) -0.0026(8) -0.0014(7) 0.0029(7)
C17 0.0238(8) 0.0275(8) 0.0175(8) -0.0019(7) -0.0035(7) -0.0046(7)
C20 0.0310(9) 0.0430(11) 0.0243(9) -0.0007(8) -0.0135(8) -0.0101(9)
C18 0.0290(9) 0.0277(9) 0.0247(10) 0.0012(7) -0.0070(8) -0.0112(8)
C32 0.0293(9) 0.0239(9) 0.0539(13) -0.0126(8) -0.0151(9) -0.0018(8)

loop_
_atom_type_symbol
_atom_type_description
_atom_type_scat_dispersion_real
_atom_type_scat_dispersion_imag
_atom_type_scat_source
K K 0.2009 0.2494 'International Tables Vol C Tables 4.2.6.8 and 6.1.1.4'
Mg Mg 0.0486 0.0363 'International Tables Vol C Tables 4.2.6.8 and 6.1.1.4'
Si Si 0.0817 0.0704 'International Tables Vol C Tables 4.2.6.8 and 6.1.1.4'
N N 0.0061 0.0033 'International Tables Vol C Tables 4.2.6.8 and 6.1.1.4'
C C 0.0033 0.0016 'International Tables Vol C Tables 4.2.6.8 and 6.1.1.4'
H H 0.0000 0.0000 'International Tables Vol C Tables 4.2.6.8 and 6.1.1.4'

loop_
_geom_angle_atom_site_label_1
_geom_angle_atom_site_label_2
_geom_angle_atom_site_label_3
_geom_angle
_geom_angle_site_symmetry_1
_geom_angle_site_symmetry_3
C9 K1 C2 111.88(5) . .
C9 K1 C14 25.73(4) . .
C2 K1 C14 96.94(5) . .
C9 K1 C18 118.65(5) . 1_655
C2 K1 C18 93.78(5) . 1_655
C14 K1 C18 100.70(5) . 1_655
C9 K1 C7 130.02(5) . .
C2 K1 C7 25.39(4) . .
C14 K1 C7 120.93(5) . .
C18 K1 C7 96.28(5) 1_655 .
C9 K1 C10 25.35(4) . .
C2 K1 C10 137.21(5) . .
C14 K1 C10 43.93(4) . .
C18 K1 C10 107.98(5) 1_655 .
C7 K1 C10 153.00(5) . .
C9 K1 C3 88.13(5) . .
C2 K1 C3 25.16(5) . .
C14 K1 C3 78.22(5) . .
C18 K1 C3 113.57(5) 1_655 .
C7 K1 C3 43.40(4) . .
C10 K1 C3 113.30(5) . .
C9 K1 C26 82.06(5) . .
C2 K1 C26 116.40(5) . .
C14 K1 C26 107.60(5) . .
C18 K1 C26 134.74(5) 1_655 .
C7 K1 C26 98.44(5) . .
C10 K1 C26 72.94(5) . .
C3 K1 C26 106.38(5) . .
C9 K1 C13 43.79(4) . .
C2 K1 C13 104.00(5) . .
C14 K1 C13 24.37(4) . .
C18 K1 C13 77.00(5) 1_655 .
C7 K1 C13 129.23(5) . .
C10 K1 C13 49.48(4) . .
C3 K1 C13 92.85(5) . .
C26 K1 C13 122.12(5) . .
C9 K1 C6 119.90(4) . .
C2 K1 C6 43.31(4) . .
C14 K1 C6 123.30(5) . .
C18 K1 C6 116.82(5) 1_655 .
C7 K1 C6 23.99(4) . .
C10 K1 C6 135.19(5) . .
C3 K1 C6 49.03(4) . .
C26 K1 C6 75.09(5) . .
C13 K1 C6 141.79(4) . .
C9 K1 C23 107.22(5) . .
C2 K1 C23 140.33(5) . .
C14 K1 C23 121.88(5) . .
C18 K1 C23 72.73(5) 1_655 .
C7 K1 C23 117.18(5) . .
C10 K1 C23 82.15(5) . .
C3 K1 C23 158.49(5) . .
C26 K1 C23 62.45(5) . .
C13 K1 C23 108.66(5) . .
C6 K1 C23 109.48(5) . .
C9 K1 C11 43.18(4) . .
C2 K1 C11 144.64(4) . .
C14 K1 C11 49.39(4) . .
C18 K1 C11 84.23(5) 1_655 .
C7 K1 C11 169.98(4) . .
C10 K1 C11 23.83(4) . .
C3 K1 C11 127.42(4) . .
C26 K1 C11 88.13(5) . .
C13 K1 C11 41.10(4) . .
C6 K1 C11 158.76(4) . .
C23 K1 C11 72.57(5) . .
C9 K1 C4 82.15(4) . .
C2 K1 C4 42.87(5) . .
C14 K1 C4 82.61(5) . .
C18 K1 C4 136.17(5) 1_655 .
C7 K1 C4 48.85(4) . .
C10 K1 C4 104.20(5) . .
C3 K1 C4 23.68(5) . .
C26 K1 C4 82.85(5) . .
C13 K1 C4 103.57(5) . .
C6 K1 C4 40.82(4) . .
C23 K1 C4 141.50(5) . .
C11 K1 C4 125.33(4) . .
C9 K1 C12 50.08(4) . .
C2 K1 C12 125.17(4) . .
C14 K1 C12 42.09(4) . .
C18 K1 C12 69.30(4) 1_655 .
C7 K1 C12 149.01(5) . .
C10 K1 C12 41.85(4) . .
C3 K1 C12 115.96(4) . .
C26 K1 C12 111.24(5) . .
C13 K1 C12 23.11(4) . .
C6 K1 C12 164.74(4) . .
C23 K1 C12 85.55(5) . .
C11 K1 C12 23.16(4) . .
C4 K1 C12 124.66(4) . .
C9 K1 H26A 96.4(4) . .
C2 K1 H26A 105.0(4) . .
C14 K1 H26A 121.3(4) . .
C18 K1 H26A 130.4(4) 1_655 .
C7 K1 H26A 84.5(4) . .
C10 K1 H26A 88.6(4) . .
C3 K1 H26A 100.7(4) . .
C26 K1 H26A 15.6(4) . .
C13 K1 H26A 137.7(4) . .
C6 K1 H26A 62.1(4) . .
C23 K1 H26A 63.4(4) . .
C11 K1 H26A 102.9(4) . .
C4 K1 H26A 78.6(4) . .
C12 K1 H26A 126.0(4) . .
C9 K1 H26B 71.8(4) . .
C2 K1 H26B 131.9(4) . .
C14 K1 H26B 97.4(4) . .
C18 K1 H26B 127.8(4) 1_655 .
C7 K1 H26B 115.0(4) . .
C10 K1 H26B 58.3(4) . .
C3 K1 H26B 117.9(4) . .
C26 K1 H26B 16.6(4) . .
C13 K1 H26B 107.8(4) . .
C6 K1 H26B 91.6(4) . .
C23 K1 H26B 56.2(4) . .
C11 K1 H26B 71.7(4) . .
C4 K1 H26B 94.3(4) . .
C12 K1 H26B 94.9(4) . .
H26A K1 H26B 31.3(6) . .
C9 K1 H23B 93.8(5) . .
C2 K1 H23B 154.1(5) . .
C14 K1 H23B 108.3(5) . .
C18 K1 H23B 76.2(5) 1_655 .
C7 K1 H23B 130.7(5) . .
C10 K1 H23B 68.6(5) . .
C3 K1 H23B 167.6(5) . .
C26 K1 H23B 61.9(5) . .
C13 K1 H23B 97.0(5) . .
C6 K1 H23B 120.4(5) . .
C23 K1 H23B 13.8(5) . .
C11 K1 H23B 59.2(5) . .
C4 K1 H23B 144.7(5) . .
C12 K1 H23B 74.1(5) . .
H26A K1 H23B 66.9(6) . .
H26B K1 H23B 51.7(6) . .
N3 Mg1 N1 120.41(5) . .
N3 Mg1 N2 119.64(6) . .
N1 Mg1 N2 119.96(6) . .
N3 Mg1 Si6 28.18(4) . .
N1 Mg1 Si6 102.43(4) . .
N2 Mg1 Si6 131.82(4) . .
N3 Mg1 Si4 134.89(4) . .
N1 Mg1 Si4 100.12(4) . .
N2 Mg1 Si4 27.79(4) . .
Si6 Mg1 Si4 157.26(2) . .
N3 Mg1 Si5 27.79(4) . .
N1 Mg1 Si5 133.95(4) . .
N2 Mg1 Si5 101.00(4) . .
Si6 Mg1 Si5 55.941(14) . .
Si4 Mg1 Si5 108.682(18) . .
N3 Mg1 Si2 98.78(4) . .
N1 Mg1 Si2 27.75(4) . .
N2 Mg1 Si2 137.73(4) . .
Si6 Mg1 Si2 90.378(17) . .
Si4 Mg1 Si2 111.211(18) . .
Si5 Mg1 Si2 106.635(18) . .
N3 Mg1 Si3 100.05(4) . .
N1 Mg1 Si3 134.82(4) . .
N2 Mg1 Si3 27.48(4) . .
Si6 Mg1 Si3 105.257(18) . .
Si4 Mg1 Si3 55.270(14) . .
Si5 Mg1 Si3 91.224(17) . .
Si2 Mg1 Si3 161.03(2) . .
N3 Mg1 Si1 135.48(4) . .
N1 Mg1 Si1 27.27(4) . .
N2 Mg1 Si1 100.26(4) . .
Si6 Mg1 Si1 109.365(18) . .
Si4 Mg1 Si1 89.631(17) . .
Si5 Mg1 Si1 158.68(2) . .
Si2 Mg1 Si1 54.944(13) . .
Si3 Mg1 Si1 108.565(18) . .
N1 Si1 C17 111.79(7) . .
N1 Si1 C19 114.16(7) . .
C17 Si1 C19 106.01(8) . .
N1 Si1 C18 112.68(7) . .
C17 Si1 C18 107.03(8) . .
C19 Si1 C18 104.56(9) . .
N1 Si1 Mg1 33.14(4) . .
C17 Si1 Mg1 78.77(5) . .
C19 Si1 Mg1 129.23(6) . .
C18 Si1 Mg1 122.64(6) . .
N2 Si4 C27 111.65(7) . .
N2 Si4 C28 114.99(8) . .
C27 Si4 C28 106.30(9) . .
N2 Si4 C26 112.36(8) . .
C27 Si4 C26 105.49(9) . .
C28 Si4 C26 105.35(9) . .
N2 Si4 Mg1 33.86(4) . .
C27 Si4 Mg1 79.16(5) . .
C28 Si4 Mg1 118.18(6) . .
C26 Si4 Mg1 133.16(7) . .
N2 Si3 C25 112.06(7) . .
N2 Si3 C24 113.96(8) . .
C25 Si3 C24 106.26(9) . .
N2 Si3 C23 113.12(8) . .
C25 Si3 C23 106.23(9) . .
C24 Si3 C23 104.53(10) . .
N2 Si3 Mg1 33.42(4) . .
C25 Si3 Mg1 79.32(5) . .
C24 Si3 Mg1 132.96(7) . .
C23 Si3 Mg1 118.90(7) . .
N3 Si5 C30 110.84(7) . .
N3 Si5 C29 114.37(8) . .
C30 Si5 C29 105.94(9) . .
N3 Si5 C31 113.39(8) . .
C30 Si5 C31 106.38(8) . .
C29 Si5 C31 105.29(10) . .
N3 Si5 Mg1 33.56(4) . .
C30 Si5 Mg1 77.81(5) . .
C29 Si5 Mg1 120.42(7) . .
C31 Si5 Mg1 131.28(7) . .
N1 Si2 C22 110.75(7) . .
N1 Si2 C20 113.92(7) . .
C22 Si2 C20 106.21(8) . .
N1 Si2 C21 114.17(7) . .
C22 Si2 C21 107.25(8) . .
C20 Si2 C21 103.93(9) . .
N1 Si2 Mg1 33.65(4) . .
C22 Si2 Mg1 79.26(5) . .
C20 Si2 Mg1 137.17(6) . .
C21 Si2 Mg1 115.06(6) . .
N3 Si6 C33 110.48(7) . .
N3 Si6 C32 113.83(7) . .
C33 Si6 C32 106.43(8) . .
N3 Si6 C34 114.84(8) . .
C33 Si6 C34 106.78(9) . .
C32 Si6 C34 103.82(9) . .
N3 Si6 Mg1 34.12(4) . .
C33 Si6 Mg1 76.59(5) . .
C32 Si6 Mg1 129.84(6) . .
C34 Si6 Mg1 123.63(7) . .
Si1 N1 Si2 121.56(7) . .
Si1 N1 Mg1 119.59(7) . .
Si2 N1 Mg1 118.60(7) . .
Si4 N2 Si3 122.55(7) . .
Si4 N2 Mg1 118.35(7) . .
Si3 N2 Mg1 119.11(7) . .
Si6 N3 Si5 123.57(8) . .
Si6 N3 Mg1 117.70(7) . .
Si5 N3 Mg1 118.65(7) . .
C2 C1 H1A 109.5 . .
C2 C1 H1B 109.5 . .
H1A C1 H1B 109.5 . .
C2 C1 H1C 109.5 . .
H1A C1 H1C 109.5 . .
H1B C1 H1C 109.5 . .
C3 C2 C7 117.39(17) . .
C3 C2 C1 121.19(17) . .
C7 C2 C1 121.42(17) . .
C3 C2 K1 81.39(11) . .
C7 C2 K1 79.78(10) . .
C1 C2 K1 108.51(11) . .
C4 C3 C2 121.20(17) . .
C4 C3 K1 85.98(11) . .
C2 C3 K1 73.45(10) . .
C4 C3 H3 119.4 . .
C2 C3 H3 119.4 . .
K1 C3 H3 111.2 . .
C3 C4 C5 121.57(17) . .
C3 C4 K1 70.34(10) . .
C5 C4 K1 83.04(10) . .
C3 C4 H4 119.2 . .
C5 C4 H4 119.2 . .
K1 C4 H4 118.0 . .
C6 C5 C4 117.36(17) . .
C6 C5 C8 120.93(18) . .
C4 C5 C8 121.65(18) . .
C7 C6 C5 121.00(17) . .
C7 C6 K1 69.84(10) . .
C5 C6 K1 84.16(11) . .
C7 C6 H6 119.5 . .
C5 C6 H6 119.5 . .
K1 C6 H6 117.0 . .
C6 C7 C2 121.46(16) . .
C6 C7 K1 86.16(11) . .
C2 C7 K1 74.83(10) . .
C6 C7 H7 119.3 . .
C2 C7 H7 119.3 . .
K1 C7 H7 109.6 . .
C5 C8 H8A 109.5 . .
C5 C8 H8B 109.5 . .
H8A C8 H8B 109.5 . .
C5 C8 H8C 109.5 . .
H8A C8 H8C 109.5 . .
H8B C8 H8C 109.5 . .
C10 C9 C14 117.69(15) . .
C10 C9 C15 121.30(16) . .
C14 C9 C15 121.01(16) . .
C10 C9 K1 82.01(9) . .
C14 C9 K1 79.02(10) . .
C15 C9 K1 108.67(11) . .
C11 C10 C9 121.18(16) . .
C11 C10 K1 86.34(10) . .
C9 C10 K1 72.64(9) . .
C11 C10 H10 119.4 . .
C9 C10 H10 119.4 . .
K1 C10 H10 111.6 . .
C10 C11 C12 121.12(16) . .
C10 C11 K1 69.83(9) . .
C12 C11 K1 82.29(10) . .
C10 C11 H11 119.4 . .
C12 C11 H11 119.4 . .
K1 C11 H11 119.2 . .
C13 C12 C11 117.49(16) . .
C13 C12 C16 121.43(17) . .
C11 C12 C16 121.04(17) . .
C13 C12 K1 71.67(10) . .
C11 C12 K1 74.55(10) . .
C16 C12 K1 125.82(11) . .
C12 C13 C14 121.54(16) . .
C12 C13 K1 85.22(10) . .
C14 C13 K1 69.62(9) . .
C12 C13 H13 119.2 . .
C14 C13 H13 119.2 . .
K1 C13 H13 116.2 . .
C13 C14 C9 120.94(16) . .
C13 C14 K1 86.01(10) . .
C9 C14 K1 75.24(9) . .
C13 C14 H14 119.5 . .
C9 C14 H14 119.5 . .
K1 C14 H14 109.2 . .
C9 C15 H15A 109.5 . .
C9 C15 H15B 109.5 . .
H15A C15 H15B 109.5 . .
C9 C15 H15C 109.5 . .
H15A C15 H15C 109.5 . .
H15B C15 H15C 109.5 . .
C9 C15 H15D 109.5 . .
H15A C15 H15D 141.1 . .
H15B C15 H15D 56.3 . .
H15C C15 H15D 56.3 . .
C9 C15 H15E 109.5 . .
H15A C15 H15E 56.3 . .
H15B C15 H15E 141.1 . .
H15C C15 H15E 56.3 . .
H15D C15 H15E 109.5 . .
C9 C15 H15F 109.5 . .
H15A C15 H15F 56.3 . .
H15B C15 H15F 56.3 . .
H15C C15 H15F 141.1 . .
H15D C15 H15F 109.5 . .
H15E C15 H15F 109.5 . .
C12 C16 H16A 109.5 . .
C12 C16 H16B 109.5 . .
H16A C16 H16B 109.5 . .
C12 C16 H16C 109.5 . .
H16A C16 H16C 109.5 . .
H16B C16 H16C 109.5 . .
Si3 C23 K1 133.05(10) . .
Si3 C23 H23B 110.0(14) . .
K1 C23 H23B 44.1(14) . .
Si3 C23 H23C 112.6(14) . .
K1 C23 H23C 63.9(14) . .
H23B C23 H23C 107(2) . .
Si3 C23 H23A 111.4(16) . .
K1 C23 H23A 112.9(16) . .
H23B C23 H23A 104(2) . .
H23C C23 H23A 111(2) . .
Si3 C24 H24A 109.5 . .
Si3 C24 H24B 109.5 . .
H24A C24 H24B 109.5 . .
Si3 C24 H24C 109.5 . .
H24A C24 H24C 109.5 . .
H24B C24 H24C 109.5 . .
Si3 C25 H25A 109.5 . .
Si3 C25 H25B 109.5 . .
H25A C25 H25B 109.5 . .
Si3 C25 H25C 109.5 . .
H25A C25 H25C 109.5 . .
H25B C25 H25C 109.5 . .
Si4 C26 K1 144.26(9) . .
Si4 C26 H26A 109.3(12) . .
K1 C26 H26A 52.4(12) . .
Si4 C26 H26B 109.3(12) . .
K1 C26 H26B 61.6(13) . .
H26A C26 H26B 109.4(18) . .
Si4 C26 H26C 109.7(13) . .
K1 C26 H26C 105.7(13) . .
H26A C26 H26C 109.5(18) . .
H26B C26 H26C 109.6(18) . .
Si4 C27 H27A 109.5 . .
Si4 C27 H27B 109.5 . .
H27A C27 H27B 109.5 . .
Si4 C27 H27C 109.5 . .
H27A C27 H27C 109.5 . .
H27B C27 H27C 109.5 . .
Si4 C28 H28A 109.5 . .
Si4 C28 H28B 109.5 . .
H28A C28 H28B 109.5 . .
Si4 C28 H28C 109.5 . .
H28A C28 H28C 109.5 . .
H28B C28 H28C 109.5 . .
Si5 C30 H30A 109.5 . .
Si5 C30 H30B 109.5 . .
H30A C30 H30B 109.5 . .
Si5 C30 H30C 109.5 . .
H30A C30 H30C 109.5 . .
H30B C30 H30C 109.5 . .
Si5 C31 H31A 109.5 . .
Si5 C31 H31B 109.5 . .
H31A C31 H31B 109.5 . .
Si5 C31 H31C 109.5 . .
H31A C31 H31C 109.5 . .
H31B C31 H31C 109.5 . .
Si5 C29 H29A 109.5 . .
Si5 C29 H29B 109.5 . .
H29A C29 H29B 109.5 . .
Si5 C29 H29C 109.5 . .
H29A C29 H29C 109.5 . .
H29B C29 H29C 109.5 . .
Si6 C34 H34A 109.5 . .
Si6 C34 H34B 109.5 . .
H34A C34 H34B 109.5 . .
Si6 C34 H34C 109.5 . .
H34A C34 H34C 109.5 . .
H34B C34 H34C 109.5 . .
Si6 C33 H33A 109.5 . .
Si6 C33 H33B 109.5 . .
H33A C33 H33B 109.5 . .
Si6 C33 H33C 109.5 . .
H33A C33 H33C 109.5 . .
H33B C33 H33C 109.5 . .
Si2 C22 H22A 109.5 . .
Si2 C22 H22B 109.5 . .
H22A C22 H22B 109.5 . .
Si2 C22 H22C 109.5 . .
H22A C22 H22C 109.5 . .
H22B C22 H22C 109.5 . .
Si2 C21 H21A 109.5 . .
Si2 C21 H21B 109.5 . .
H21A C21 H21B 109.5 . .
Si2 C21 H21C 109.5 . .
H21A C21 H21C 109.5 . .
H21B C21 H21C 109.5 . .
Si1 C19 H19A 109.5 . .
Si1 C19 H19B 109.5 . .
H19A C19 H19B 109.5 . .
Si1 C19 H19C 109.5 . .
H19A C19 H19C 109.5 . .
H19B C19 H19C 109.5 . .
Si1 C17 H17A 109.5 . .
Si1 C17 H17B 109.5 . .
H17A C17 H17B 109.5 . .
Si1 C17 H17C 109.5 . .
H17A C17 H17C 109.5 . .
H17B C17 H17C 109.5 . .
Si2 C20 H20A 109.5 . .
Si2 C20 H20B 109.5 . .
H20A C20 H20B 109.5 . .
Si2 C20 H20C 109.5 . .
H20A C20 H20C 109.5 . .
H20B C20 H20C 109.5 . .
Si1 C18 K1 164.22(10) . 1_455
Si1 C18 H18A 114.2(14) . .
K1 C18 H18A 79.4(14) 1_455 .
Si1 C18 H18B 111.1(12) . .
K1 C18 H18B 69.6(12) 1_455 .
H18A C18 H18B 107.9(18) . .
Si1 C18 H18C 107.8(14) . .
K1 C18 H18C 58.8(13) 1_455 .
H18A C18 H18C 106.6(19) . .
H18B C18 H18C 109.1(18) . .
Si6 C32 H32A 109.5 . .
Si6 C32 H32B 109.5 . .
H32A C32 H32B 109.5 . .
Si6 C32 H32C 109.5 . .
H32A C32 H32C 109.5 . .
H32B C32 H32C 109.5 . .

loop_
_geom_bond_atom_site_label_1
_geom_bond_atom_site_label_2
_geom_bond_distance
_geom_bond_site_symmetry_2
K1 C9 3.1042(16) .
K1 C2 3.1376(17) .
K1 C14 3.1514(17) .
K1 C18 3.1768(18) 1_655
K1 C7 3.1992(18) .
K1 C10 3.2208(16) .
K1 C3 3.2363(18) .
K1 C26 3.3226(19) .
K1 C13 3.3536(17) .
K1 C6 3.4003(18) .
K1 C23 3.418(2) .
K1 C11 3.4243(17) .
K1 C4 3.4282(18) .
K1 C12 3.5206(17) .
K1 H26A 2.84(2) .
K1 H26B 2.99(2) .
K1 H23B 2.81(2) .
Mg1 N3 2.0210(13) .
Mg1 N1 2.0268(13) .
Mg1 N2 2.0299(13) .
Mg1 Si6 3.1899(6) .
Mg1 Si4 3.2063(6) .
Mg1 Si5 3.2079(7) .
Mg1 Si2 3.2111(6) .
Mg1 Si3 3.2203(7) .
Mg1 Si1 3.2241(6) .
Si1 N1 1.6988(13) .
Si1 C17 1.8686(16) .
Si1 C19 1.8810(17) .
Si1 C18 1.8947(18) .
Si4 N2 1.6987(13) .
Si4 C27 1.8700(18) .
Si4 C28 1.8827(18) .
Si4 C26 1.8920(17) .
Si3 N2 1.7006(13) .
Si3 C25 1.8713(17) .
Si3 C24 1.8734(19) .
Si3 C23 1.896(2) .
Si5 N3 1.7040(13) .
Si5 C30 1.8759(17) .
Si5 C29 1.8779(19) .
Si5 C31 1.8791(19) .
Si2 N1 1.7027(13) .
Si2 C22 1.8738(17) .
Si2 C20 1.8780(17) .
Si2 C21 1.8888(17) .
Si6 N3 1.7014(13) .
Si6 C33 1.8780(18) .
Si6 C32 1.8798(18) .
Si6 C34 1.8850(19) .
C1 C2 1.506(3) .
C1 H1A 0.9800 .
C1 H1B 0.9800 .
C1 H1C 0.9800 .
C2 C3 1.392(3) .
C2 C7 1.394(2) .
C3 C4 1.380(3) .
C3 H3 0.9500 .
C4 C5 1.394(3) .
C4 H4 0.9500 .
C5 C6 1.393(3) .
C5 C8 1.506(3) .
C6 C7 1.386(3) .
C6 H6 0.9500 .
C7 H7 0.9500 .
C8 H8A 0.9800 .
C8 H8B 0.9800 .
C8 H8C 0.9800 .
C9 C10 1.392(2) .
C9 C14 1.394(2) .
C9 C15 1.506(2) .
C10 C11 1.386(2) .
C10 H10 0.9500 .
C11 C12 1.397(2) .
C11 H11 0.9500 .
C12 C13 1.387(2) .
C12 C16 1.508(2) .
C13 C14 1.387(2) .
C13 H13 0.9500 .
C14 H14 0.9500 .
C15 H15A 0.9800 .
C15 H15B 0.9800 .
C15 H15C 0.9800 .
C15 H15D 0.9800 .
C15 H15E 0.9800 .
C15 H15F 0.9800 .
C16 H16A 0.9800 .
C16 H16B 0.9800 .
C16 H16C 0.9800 .
C23 H23B 0.96(3) .
C23 H23C 1.00(3) .
C23 H23A 0.92(3) .
C24 H24A 0.9800 .
C24 H24B 0.9800 .
C24 H24C 0.9800 .
C25 H25A 0.9800 .
C25 H25B 0.9800 .
C25 H25C 0.9800 .
C26 H26A 0.97(2) .
C26 H26B 0.97(2) .
C26 H26C 0.96(2) .
C27 H27A 0.9800 .
C27 H27B 0.9800 .
C27 H27C 0.9800 .
C28 H28A 0.9800 .
C28 H28B 0.9800 .
C28 H28C 0.9800 .
C30 H30A 0.9800 .
C30 H30B 0.9800 .
C30 H30C 0.9800 .
C31 H31A 0.9800 .
C31 H31B 0.9800 .
C31 H31C 0.9800 .
C29 H29A 0.9800 .
C29 H29B 0.9800 .
C29 H29C 0.9800 .
C34 H34A 0.9800 .
C34 H34B 0.9800 .
C34 H34C 0.9800 .
C33 H33A 0.9800 .
C33 H33B 0.9800 .
C33 H33C 0.9800 .
C22 H22A 0.9800 .
C22 H22B 0.9800 .
C22 H22C 0.9800 .
C21 H21A 0.9800 .
C21 H21B 0.9800 .
C21 H21C 0.9800 .
C19 H19A 0.9800 .
C19 H19B 0.9800 .
C19 H19C 0.9800 .
C17 H17A 0.9800 .
C17 H17B 0.9800 .
C17 H17C 0.9800 .
C20 H20A 0.9800 .
C20 H20B 0.9800 .
C20 H20C 0.9800 .
C18 K1 3.1768(18) 1_455
C18 H18A 0.92(2) .
C18 H18B 0.96(2) .
C18 H18C 0.95(2) .
C32 H32A 0.9800 .
C32 H32B 0.9800 .
C32 H32C 0.9800 .

loop_
_geom_torsion_atom_site_label_1
_geom_torsion_atom_site_label_2
_geom_torsion_atom_site_label_3
_geom_torsion_atom_site_label_4
_geom_torsion
_geom_torsion_site_symmetry_1
_geom_torsion_site_symmetry_4
N3 Mg1 Si1 N1 66.60(10) . .
N2 Mg1 Si1 N1 -139.15(9) . .
Si6 Mg1 Si1 N1 79.41(8) . .
Si4 Mg1 Si1 N1 -113.33(8) . .
Si5 Mg1 Si1 N1 36.48(9) . .
Si2 Mg1 Si1 N1 3.19(8) . .
Si3 Mg1 Si1 N1 -166.24(8) . .
N3 Mg1 Si1 C17 -108.49(8) . .
N1 Mg1 Si1 C17 -175.09(10) . .
N2 Mg1 Si1 C17 45.76(7) . .
Si6 Mg1 Si1 C17 -95.68(6) . .
Si4 Mg1 Si1 C17 71.57(5) . .
Si5 Mg1 Si1 C17 -138.61(8) . .
Si2 Mg1 Si1 C17 -171.91(6) . .
Si3 Mg1 Si1 C17 18.67(6) . .
N3 Mg1 Si1 C19 -6.89(10) . .
N1 Mg1 Si1 C19 -73.50(11) . .
N2 Mg1 Si1 C19 147.35(8) . .
Si6 Mg1 Si1 C19 5.92(8) . .
Si4 Mg1 Si1 C19 173.17(8) . .
Si5 Mg1 Si1 C19 -37.02(10) . .
Si2 Mg1 Si1 C19 -70.31(8) . .
Si3 Mg1 Si1 C19 120.26(8) . .
N3 Mg1 Si1 C18 148.37(9) . .
N1 Mg1 Si1 C18 81.76(11) . .
N2 Mg1 Si1 C18 -57.39(8) . .
Si6 Mg1 Si1 C18 161.18(7) . .
Si4 Mg1 Si1 C18 -31.57(7) . .
Si5 Mg1 Si1 C18 118.24(9) . .
Si2 Mg1 Si1 C18 84.95(7) . .
Si3 Mg1 Si1 C18 -84.47(7) . .
N3 Mg1 Si4 N2 66.85(10) . .
N1 Mg1 Si4 N2 -138.51(9) . .
Si6 Mg1 Si4 N2 34.20(9) . .
Si5 Mg1 Si4 N2 77.91(8) . .
Si2 Mg1 Si4 N2 -165.00(8) . .
Si3 Mg1 Si4 N2 -0.14(8) . .
Si1 Mg1 Si4 N2 -113.21(8) . .
N3 Mg1 Si4 C27 -96.80(8) . .
N1 Mg1 Si4 C27 57.83(7) . .
N2 Mg1 Si4 C27 -163.65(10) . .
Si6 Mg1 Si4 C27 -129.46(8) . .
Si5 Mg1 Si4 C27 -85.74(6) . .
Si2 Mg1 Si4 C27 31.35(6) . .
Si3 Mg1 Si4 C27 -163.80(6) . .
Si1 Mg1 Si4 C27 83.13(6) . .
N3 Mg1 Si4 C28 160.39(10) . .
N1 Mg1 Si4 C28 -44.97(9) . .
N2 Mg1 Si4 C28 93.55(11) . .
Si6 Mg1 Si4 C28 127.74(9) . .
Si5 Mg1 Si4 C28 171.46(8) . .
Si2 Mg1 Si4 C28 -71.45(8) . .
Si3 Mg1 Si4 C28 93.40(8) . .
Si1 Mg1 Si4 C28 -19.67(8) . .
N3 Mg1 Si4 C26 4.33(11) . .
N1 Mg1 Si4 C26 158.97(10) . .
N2 Mg1 Si4 C26 -62.51(12) . .
Si6 Mg1 Si4 C26 -28.32(11) . .
Si5 Mg1 Si4 C26 15.40(9) . .
Si2 Mg1 Si4 C26 132.49(9) . .
Si3 Mg1 Si4 C26 -62.66(9) . .
Si1 Mg1 Si4 C26 -175.73(9) . .
N3 Mg1 Si3 N2 -138.39(9) . .
N1 Mg1 Si3 N2 67.35(10) . .
Si6 Mg1 Si3 N2 -166.79(8) . .
Si4 Mg1 Si3 N2 0.14(8) . .
Si5 Mg1 Si3 N2 -111.88(8) . .
Si2 Mg1 Si3 N2 48.67(10) . .
Si1 Mg1 Si3 N2 76.19(8) . .
N3 Mg1 Si3 C25 53.09(7) . .
N1 Mg1 Si3 C25 -101.17(8) . .
N2 Mg1 Si3 C25 -168.52(10) . .
Si6 Mg1 Si3 C25 24.68(6) . .
Si4 Mg1 Si3 C25 -168.38(6) . .
Si5 Mg1 Si3 C25 79.60(6) . .
Si2 Mg1 Si3 C25 -119.85(9) . .
Si1 Mg1 Si3 C25 -92.33(6) . .
N3 Mg1 Si3 C24 155.43(10) . .
N1 Mg1 Si3 C24 1.17(11) . .
N2 Mg1 Si3 C24 -66.18(12) . .
Si6 Mg1 Si3 C24 127.02(9) . .
Si4 Mg1 Si3 C24 -66.04(9) . .
Si5 Mg1 Si3 C24 -178.06(9) . .
Si2 Mg1 Si3 C24 -17.51(12) . .
Si1 Mg1 Si3 C24 10.01(9) . .
N3 Mg1 Si3 C23 -49.66(9) . .
N1 Mg1 Si3 C23 156.08(10) . .
N2 Mg1 Si3 C23 88.73(11) . .
Si6 Mg1 Si3 C23 -78.07(8) . .
Si4 Mg1 Si3 C23 88.87(8) . .
Si5 Mg1 Si3 C23 -23.15(8) . .
Si2 Mg1 Si3 C23 137.39(10) . .
Si1 Mg1 Si3 C23 164.92(8) . .
N1 Mg1 Si5 N3 71.25(10) . .
N2 Mg1 Si5 N3 -135.37(9) . .
Si6 Mg1 Si5 N3 -1.85(8) . .
Si4 Mg1 Si5 N3 -163.04(8) . .
Si2 Mg1 Si5 N3 76.98(8) . .
Si3 Mg1 Si5 N3 -109.50(8) . .
Si1 Mg1 Si5 N3 49.01(10) . .
N3 Mg1 Si5 C30 -169.63(10) . .
N1 Mg1 Si5 C30 -98.38(8) . .
N2 Mg1 Si5 C30 55.00(7) . .
Si6 Mg1 Si5 C30 -171.48(6) . .
Si4 Mg1 Si5 C30 27.33(6) . .
Si2 Mg1 Si5 C30 -92.65(6) . .
Si3 Mg1 Si5 C30 80.86(6) . .
Si1 Mg1 Si5 C30 -120.62(8) . .
N3 Mg1 Si5 C29 88.89(11) . .
N1 Mg1 Si5 C29 160.14(9) . .
N2 Mg1 Si5 C29 -46.48(9) . .
Si6 Mg1 Si5 C29 87.04(8) . .
Si4 Mg1 Si5 C29 -74.16(8) . .
Si2 Mg1 Si5 C29 165.87(8) . .
Si3 Mg1 Si5 C29 -20.62(8) . .
Si1 Mg1 Si5 C29 137.90(9) . .
N3 Mg1 Si5 C31 -68.42(11) . .
N1 Mg1 Si5 C31 2.83(10) . .
N2 Mg1 Si5 C31 156.21(9) . .
Si6 Mg1 Si5 C31 -70.27(8) . .
Si4 Mg1 Si5 C31 128.54(8) . .
Si2 Mg1 Si5 C31 8.56(9) . .
Si3 Mg1 Si5 C31 -177.93(8) . .
Si1 Mg1 Si5 C31 -19.41(11) . .
N3 Mg1 Si2 N1 -143.75(9) . .
N2 Mg1 Si2 N1 60.22(10) . .
Si6 Mg1 Si2 N1 -116.74(8) . .
Si4 Mg1 Si2 N1 70.56(8) . .
Si5 Mg1 Si2 N1 -171.11(8) . .
Si3 Mg1 Si2 N1 29.22(9) . .
Si1 Mg1 Si2 N1 -3.14(7) . .
N3 Mg1 Si2 C22 56.91(7) . .
N1 Mg1 Si2 C22 -159.34(10) . .
N2 Mg1 Si2 C22 -99.12(8) . .
Si6 Mg1 Si2 C22 83.92(6) . .
Si4 Mg1 Si2 C22 -88.78(6) . .
Si5 Mg1 Si2 C22 29.55(6) . .
Si3 Mg1 Si2 C22 -130.12(8) . .
Si1 Mg1 Si2 C22 -162.48(6) . .
N3 Mg1 Si2 C20 159.22(9) . .
N1 Mg1 Si2 C20 -57.03(11) . .
N2 Mg1 Si2 C20 3.19(11) . .
Si6 Mg1 Si2 C20 -173.77(9) . .
Si4 Mg1 Si2 C20 13.53(9) . .
Si5 Mg1 Si2 C20 131.86(9) . .
Si3 Mg1 Si2 C20 -27.81(12) . .
Si1 Mg1 Si2 C20 -60.17(9) . .
N3 Mg1 Si2 C21 -47.25(8) . .
N1 Mg1 Si2 C21 96.50(10) . .
N2 Mg1 Si2 C21 156.72(9) . .
Si6 Mg1 Si2 C21 -20.24(7) . .
Si4 Mg1 Si2 C21 167.06(7) . .
Si5 Mg1 Si2 C21 -74.61(7) . .
Si3 Mg1 Si2 C21 125.72(9) . .
Si1 Mg1 Si2 C21 93.37(7) . .
N1 Mg1 Si6 N3 -133.31(9) . .
N2 Mg1 Si6 N3 74.62(10) . .
Si4 Mg1 Si6 N3 54.03(9) . .
Si5 Mg1 Si6 N3 1.83(8) . .
Si2 Mg1 Si6 N3 -108.12(8) . .
Si3 Mg1 Si6 N3 82.75(8) . .
Si1 Mg1 Si6 N3 -160.78(8) . .
N3 Mg1 Si6 C33 -173.30(10) . .
N1 Mg1 Si6 C33 53.38(7) . .
N2 Mg1 Si6 C33 -98.68(8) . .
Si4 Mg1 Si6 C33 -119.27(8) . .
Si5 Mg1 Si6 C33 -171.48(6) . .
Si2 Mg1 Si6 C33 78.58(6) . .
Si3 Mg1 Si6 C33 -90.55(6) . .
Si1 Mg1 Si6 C33 25.92(6) . .
N3 Mg1 Si6 C32 -72.95(11) . .
N1 Mg1 Si6 C32 153.74(9) . .
N2 Mg1 Si6 C32 1.68(10) . .
Si4 Mg1 Si6 C32 -18.91(11) . .
Si5 Mg1 Si6 C32 -71.12(8) . .
Si2 Mg1 Si6 C32 178.94(8) . .
Si3 Mg1 Si6 C32 9.81(9) . .
Si1 Mg1 Si6 C32 126.28(8) . .
N3 Mg1 Si6 C34 85.28(11) . .
N1 Mg1 Si6 C34 -48.03(9) . .
N2 Mg1 Si6 C34 159.90(9) . .
Si4 Mg1 Si6 C34 139.32(9) . .
Si5 Mg1 Si6 C34 87.11(8) . .
Si2 Mg1 Si6 C34 -22.84(8) . .
Si3 Mg1 Si6 C34 168.04(8) . .
Si1 Mg1 Si6 C34 -75.50(8) . .
C17 Si1 N1 Si2 -169.04(8) . .
C19 Si1 N1 Si2 -48.71(11) . .
C18 Si1 N1 Si2 70.37(11) . .
Mg1 Si1 N1 Si2 -174.22(14) . .
C17 Si1 N1 Mg1 5.18(10) . .
C19 Si1 N1 Mg1 125.51(8) . .
C18 Si1 N1 Mg1 -115.41(9) . .
C22 Si2 N1 Si1 -163.97(8) . .
C20 Si2 N1 Si1 -44.33(11) . .
C21 Si2 N1 Si1 74.86(11) . .
Mg1 Si2 N1 Si1 174.27(14) . .
C22 Si2 N1 Mg1 21.76(10) . .
C20 Si2 N1 Mg1 141.40(8) . .
C21 Si2 N1 Mg1 -99.42(9) . .
N3 Mg1 N1 Si1 -131.74(7) . .
N2 Mg1 N1 Si1 47.98(10) . .
Si6 Mg1 N1 Si1 -108.26(7) . .
Si4 Mg1 N1 Si1 68.86(7) . .
Si5 Mg1 N1 Si1 -162.52(4) . .
Si2 Mg1 N1 Si1 -174.39(13) . .
Si3 Mg1 N1 Si1 18.54(11) . .
N3 Mg1 N1 Si2 42.65(10) . .
N2 Mg1 N1 Si2 -137.63(7) . .
Si6 Mg1 N1 Si2 66.13(7) . .
Si4 Mg1 N1 Si2 -116.75(7) . .
Si5 Mg1 N1 Si2 11.87(10) . .
Si3 Mg1 N1 Si2 -167.07(4) . .
Si1 Mg1 N1 Si2 174.39(13) . .
C27 Si4 N2 Si3 -162.96(9) . .
C28 Si4 N2 Si3 75.83(11) . .
C26 Si4 N2 Si3 -44.67(12) . .
Mg1 Si4 N2 Si3 179.74(14) . .
C27 Si4 N2 Mg1 17.30(10) . .
C28 Si4 N2 Mg1 -103.91(10) . .
C26 Si4 N2 Mg1 135.59(9) . .
C25 Si3 N2 Si4 -167.55(9) . .
C24 Si3 N2 Si4 -46.84(12) . .
C23 Si3 N2 Si4 72.39(12) . .
Mg1 Si3 N2 Si4 -179.73(14) . .
C25 Si3 N2 Mg1 12.18(11) . .
C24 Si3 N2 Mg1 132.90(9) . .
C23 Si3 N2 Mg1 -107.88(10) . .
N3 Mg1 N2 Si4 -131.46(7) . .
N1 Mg1 N2 Si4 48.82(10) . .
Si6 Mg1 N2 Si4 -163.05(5) . .
Si5 Mg1 N2 Si4 -109.32(7) . .
Si2 Mg1 N2 Si4 21.02(11) . .
Si3 Mg1 N2 Si4 179.75(14) . .
Si1 Mg1 N2 Si4 69.06(7) . .
N3 Mg1 N2 Si3 48.79(10) . .
N1 Mg1 N2 Si3 -130.92(7) . .
Si6 Mg1 N2 Si3 17.20(11) . .
Si4 Mg1 N2 Si3 -179.75(14) . .
Si5 Mg1 N2 Si3 70.93(7) . .
Si2 Mg1 N2 Si3 -158.72(5) . .
Si1 Mg1 N2 Si3 -110.69(7) . .
C33 Si6 N3 Si5 -169.63(9) . .
C32 Si6 N3 Si5 -49.95(12) . .
C34 Si6 N3 Si5 69.54(12) . .
Mg1 Si6 N3 Si5 -176.58(15) . .
C33 Si6 N3 Mg1 6.95(10) . .
C32 Si6 N3 Mg1 126.63(9) . .
C34 Si6 N3 Mg1 -113.88(10) . .
C30 Si5 N3 Si6 -172.60(9) . .
C29 Si5 N3 Si6 67.72(12) . .
C31 Si5 N3 Si6 -53.04(12) . .
Mg1 Si5 N3 Si6 176.55(15) . .
C30 Si5 N3 Mg1 10.85(11) . .
C29 Si5 N3 Mg1 -108.83(10) . .
C31 Si5 N3 Mg1 130.41(9) . .
N1 Mg1 N3 Si6 55.47(10) . .
N2 Mg1 N3 Si6 -124.24(8) . .
Si4 Mg1 N3 Si6 -153.80(5) . .
Si5 Mg1 N3 Si6 -176.75(14) . .
Si2 Mg1 N3 Si6 74.09(7) . .
Si3 Mg1 N3 Si6 -103.60(7) . .
Si1 Mg1 N3 Si6 26.29(11) . .
N1 Mg1 N3 Si5 -127.77(7) . .
N2 Mg1 N3 Si5 52.51(10) . .
Si6 Mg1 N3 Si5 176.75(14) . .
Si4 Mg1 N3 Si5 22.96(11) . .
Si2 Mg1 N3 Si5 -109.16(7) . .
Si3 Mg1 N3 Si5 73.15(7) . .
Si1 Mg1 N3 Si5 -156.96(5) . .
C9 K1 C2 C3 20.33(12) . .
C14 K1 C2 C3 42.04(11) . .
C18 K1 C2 C3 143.31(11) 1_655 .
C7 K1 C2 C3 -120.00(16) . .
C10 K1 C2 C3 21.53(14) . .
C26 K1 C2 C3 -71.57(11) . .
C13 K1 C2 C3 65.78(11) . .
C6 K1 C2 C3 -90.59(12) . .
C23 K1 C2 C3 -149.42(11) . .
C11 K1 C2 C3 57.96(14) . .
C4 K1 C2 C3 -29.21(10) . .
C12 K1 C2 C3 76.07(11) . .
C9 K1 C2 C7 140.33(10) . .
C14 K1 C2 C7 162.04(11) . .
C18 K1 C2 C7 -96.68(11) 1_655 .
C10 K1 C2 C7 141.53(10) . .
C3 K1 C2 C7 120.00(16) . .
C26 K1 C2 C7 48.44(12) . .
C13 K1 C2 C7 -174.22(10) . .
C6 K1 C2 C7 29.41(10) . .
C23 K1 C2 C7 -29.42(14) . .
C11 K1 C2 C7 177.97(10) . .
C4 K1 C2 C7 90.79(12) . .
C12 K1 C2 C7 -163.93(10) . .
C9 K1 C2 C1 -99.78(13) . .
C14 K1 C2 C1 -78.07(13) . .
C18 K1 C2 C1 23.20(13) 1_655 .
C7 K1 C2 C1 119.89(18) . .
C10 K1 C2 C1 -98.58(13) . .
C3 K1 C2 C1 -120.11(18) . .
C26 K1 C2 C1 168.32(12) . .
C13 K1 C2 C1 -54.33(13) . .
C6 K1 C2 C1 149.30(15) . .
C23 K1 C2 C1 90.47(14) . .
C11 K1 C2 C1 -62.15(15) . .
C4 K1 C2 C1 -149.32(15) . .
C12 K1 C2 C1 -44.05(14) . .
C7 C2 C3 C4 0.9(3) . .
C1 C2 C3 C4 -178.91(17) . .
K1 C2 C3 C4 74.61(16) . .
C7 C2 C3 K1 -73.70(14) . .
C1 C2 C3 K1 106.48(16) . .
C9 K1 C3 C4 74.58(11) . .
C2 K1 C3 C4 -124.23(16) . .
C14 K1 C3 C4 98.54(11) . .
C18 K1 C3 C4 -164.80(11) 1_655 .
C7 K1 C3 C4 -91.52(12) . .
C10 K1 C3 C4 71.51(12) . .
C26 K1 C3 C4 -6.57(12) . .
C13 K1 C3 C4 118.14(11) . .
C6 K1 C3 C4 -58.95(11) . .
C23 K1 C3 C4 -61.9(2) . .
C11 K1 C3 C4 93.91(11) . .
C12 K1 C3 C4 117.70(11) . .
C9 K1 C3 C2 -161.18(11) . .
C14 K1 C3 C2 -137.23(11) . .
C18 K1 C3 C2 -40.57(12) 1_655 .
C7 K1 C3 C2 32.71(10) . .
C10 K1 C3 C2 -164.25(10) . .
C26 K1 C3 C2 117.66(11) . .
C13 K1 C3 C2 -117.63(11) . .
C6 K1 C3 C2 65.28(11) . .
C23 K1 C3 C2 62.34(19) . .
C11 K1 C3 C2 -141.85(10) . .
C4 K1 C3 C2 124.23(16) . .
C12 K1 C3 C2 -118.07(10) . .
C2 C3 C4 C5 0.4(3) . .
K1 C3 C4 C5 68.25(17) . .
C2 C3 C4 K1 -67.89(15) . .
C9 K1 C4 C3 -103.44(11) . .
C2 K1 C4 C3 31.11(10) . .
C14 K1 C4 C3 -77.48(11) . .
C18 K1 C4 C3 20.30(14) 1_655 .
C7 K1 C4 C3 65.82(11) . .
C10 K1 C4 C3 -116.04(11) . .
C26 K1 C4 C3 173.64(11) . .
C13 K1 C4 C3 -64.96(11) . .
C6 K1 C4 C3 98.21(13) . .
C23 K1 C4 C3 148.69(12) . .
C11 K1 C4 C3 -103.78(11) . .
C12 K1 C4 C3 -75.43(12) . .
C9 K1 C4 C5 129.43(12) . .
C2 K1 C4 C5 -96.03(12) . .
C14 K1 C4 C5 155.39(12) . .
C18 K1 C4 C5 -106.84(12) 1_655 .
C7 K1 C4 C5 -61.32(11) . .
C10 K1 C4 C5 116.83(11) . .
C3 K1 C4 C5 -127.14(17) . .
C26 K1 C4 C5 46.51(11) . .
C13 K1 C4 C5 167.90(11) . .
C6 K1 C4 C5 -28.93(10) . .
C23 K1 C4 C5 21.55(15) . .
C11 K1 C4 C5 129.08(11) . .
C12 K1 C4 C5 157.43(10) . .
C3 C4 C5 C6 -1.5(3) . .
K1 C4 C5 C6 60.31(15) . .
C3 C4 C5 C8 175.87(18) . .
K1 C4 C5 C8 -122.35(17) . .
C4 C5 C6 C7 1.3(3) . .
C8 C5 C6 C7 -176.03(18) . .
C4 C5 C6 K1 -60.92(15) . .
C8 C5 C6 K1 121.72(17) . .
C9 K1 C6 C7 -122.15(10) . .
C2 K1 C6 C7 -31.19(10) . .
C14 K1 C6 C7 -92.10(11) . .
C18 K1 C6 C7 33.43(12) 1_655 .
C10 K1 C6 C7 -147.94(10) . .
C3 K1 C6 C7 -65.45(11) . .
C26 K1 C6 C7 166.40(11) . .
C13 K1 C6 C7 -70.15(13) . .
C23 K1 C6 C7 113.40(11) . .
C11 K1 C6 C7 -154.73(12) . .
C4 K1 C6 C7 -97.22(12) . .
C12 K1 C6 C7 -77.0(2) . .
C9 K1 C6 C5 3.94(13) . .
C2 K1 C6 C5 94.90(12) . .
C14 K1 C6 C5 34.00(13) . .
C18 K1 C6 C5 159.52(11) 1_655 .
C7 K1 C6 C5 126.09(17) . .
C10 K1 C6 C5 -21.85(14) . .
C3 K1 C6 C5 60.64(11) . .
C26 K1 C6 C5 -67.51(11) . .
C13 K1 C6 C5 55.94(14) . .
C23 K1 C6 C5 -120.51(11) . .
C11 K1 C6 C5 -28.63(19) . .
C4 K1 C6 C5 28.88(10) . .
C12 K1 C6 C5 49.1(2) . .
C5 C6 C7 C2 -0.1(3) . .
K1 C6 C7 C2 69.60(15) . .
C5 C6 C7 K1 -69.69(17) . .
C3 C2 C7 C6 -1.0(3) . .
C1 C2 C7 C6 178.78(17) . .
K1 C2 C7 C6 -75.69(16) . .
C3 C2 C7 K1 74.65(14) . .
C1 C2 C7 K1 -105.54(16) . .
C9 K1 C7 C6 73.40(12) . .
C2 K1 C7 C6 124.07(16) . .
C14 K1 C7 C6 103.16(11) . .
C18 K1 C7 C6 -150.36(11) 1_655 .
C10 K1 C7 C6 55.49(15) . .
C3 K1 C7 C6 91.67(12) . .
C26 K1 C7 C6 -13.28(11) . .
C13 K1 C7 C6 131.32(10) . .
C23 K1 C7 C6 -76.58(11) . .
C11 K1 C7 C6 117.3(3) . .
C4 K1 C7 C6 59.45(11) . .
C12 K1 C7 C6 150.13(10) . .
C9 K1 C7 C2 -50.66(12) . .
C14 K1 C7 C2 -20.90(12) . .
C18 K1 C7 C2 85.58(11) 1_655 .
C10 K1 C7 C2 -68.58(15) . .
C3 K1 C7 C2 -32.40(10) . .
C26 K1 C7 C2 -137.35(11) . .
C13 K1 C7 C2 7.25(13) . .
C6 K1 C7 C2 -124.07(16) . .
C23 K1 C7 C2 159.36(10) . .
C11 K1 C7 C2 -6.8(3) . .
C4 K1 C7 C2 -64.62(11) . .
C12 K1 C7 C2 26.06(15) . .
C2 K1 C9 C10 178.10(10) . .
C14 K1 C9 C10 120.34(15) . .
C18 K1 C9 C10 70.62(11) 1_655 .
C7 K1 C9 C10 -160.96(9) . .
C3 K1 C9 C10 -173.40(10) . .
C26 K1 C9 C10 -66.58(10) . .
C13 K1 C9 C10 90.52(11) . .
C6 K1 C9 C10 -134.25(10) . .
C23 K1 C9 C10 -8.73(11) . .
C11 K1 C9 C10 29.19(9) . .
C4 K1 C9 C10 -150.40(10) . .
C12 K1 C9 C10 59.85(10) . .
C2 K1 C9 C14 57.76(11) . .
C18 K1 C9 C14 -49.72(12) 1_655 .
C7 K1 C9 C14 78.70(11) . .
C10 K1 C9 C14 -120.34(15) . .
C3 K1 C9 C14 66.26(10) . .
C26 K1 C9 C14 173.08(11) . .
C13 K1 C9 C14 -29.82(9) . .
C6 K1 C9 C14 105.41(10) . .
C23 K1 C9 C14 -129.07(10) . .
C11 K1 C9 C14 -91.15(11) . .
C4 K1 C9 C14 89.26(11) . .
C12 K1 C9 C14 -60.50(10) . .
C2 K1 C9 C15 -61.48(13) . .
C14 K1 C9 C15 -119.24(17) . .
C18 K1 C9 C15 -168.97(11) 1_655 .
C7 K1 C9 C15 -40.54(14) . .
C10 K1 C9 C15 120.42(17) . .
C3 K1 C9 C15 -52.98(12) . .
C26 K1 C9 C15 53.84(12) . .
C13 K1 C9 C15 -149.06(14) . .
C6 K1 C9 C15 -13.83(13) . .
C23 K1 C9 C15 111.69(12) . .
C11 K1 C9 C15 149.61(14) . .
C4 K1 C9 C15 -29.98(12) . .
C12 K1 C9 C15 -179.74(14) . .
C14 C9 C10 C11 -1.4(2) . .
C15 C9 C10 C11 178.46(16) . .
K1 C9 C10 C11 -74.50(15) . .
C14 C9 C10 K1 73.10(14) . .
C15 C9 C10 K1 -107.04(15) . .
C9 K1 C10 C11 124.30(15) . .
C2 K1 C10 C11 121.70(11) . .
C14 K1 C10 C11 91.61(11) . .
C18 K1 C10 C11 4.79(11) 1_655 .
C7 K1 C10 C11 157.69(11) . .
C3 K1 C10 C11 131.48(10) . .
C26 K1 C10 C11 -127.62(11) . .
C13 K1 C10 C11 58.75(10) . .
C6 K1 C10 C11 -173.92(9) . .
C23 K1 C10 C11 -64.12(10) . .
C4 K1 C10 C11 154.62(10) . .
C12 K1 C10 C11 27.98(9) . .
C2 K1 C10 C9 -2.60(13) . .
C14 K1 C10 C9 -32.69(9) . .
C18 K1 C10 C9 -119.51(10) 1_655 .
C7 K1 C10 C9 33.39(16) . .
C3 K1 C10 C9 7.18(11) . .
C26 K1 C10 C9 108.08(10) . .
C13 K1 C10 C9 -65.55(10) . .
C6 K1 C10 C9 61.78(12) . .
C23 K1 C10 C9 171.58(11) . .
C11 K1 C10 C9 -124.30(15) . .
C4 K1 C10 C9 30.32(11) . .
C12 K1 C10 C9 -96.32(11) . .
C9 C10 C11 C12 0.0(2) . .
K1 C10 C11 C12 -67.13(15) . .
C9 C10 C11 K1 67.16(14) . .
C9 K1 C11 C10 -31.12(10) . .
C2 K1 C11 C10 -87.02(13) . .
C14 K1 C11 C10 -66.00(10) . .
C18 K1 C11 C10 -175.42(11) 1_655 .
C7 K1 C11 C10 -82.0(3) . .
C3 K1 C11 C10 -60.03(12) . .
C26 K1 C11 C10 49.25(10) . .
C13 K1 C11 C10 -98.60(12) . .
C6 K1 C11 C10 11.89(18) . .
C23 K1 C11 C10 110.91(11) . .
C4 K1 C11 C10 -30.62(12) . .
C12 K1 C11 C10 -127.25(16) . .
C9 K1 C11 C12 96.13(11) . .
C2 K1 C11 C12 40.23(14) . .
C14 K1 C11 C12 61.25(10) . .
C18 K1 C11 C12 -48.17(10) 1_655 .
C7 K1 C11 C12 45.2(3) . .
C10 K1 C11 C12 127.25(16) . .
C3 K1 C11 C12 67.22(12) . .
C26 K1 C11 C12 176.50(10) . .
C13 K1 C11 C12 28.65(9) . .
C6 K1 C11 C12 139.14(12) . .
C23 K1 C11 C12 -121.84(11) . .
C4 K1 C11 C12 96.63(11) . .
C10 C11 C12 C13 1.6(2) . .
K1 C11 C12 C13 -59.22(14) . .
C10 C11 C12 C16 -176.37(16) . .
K1 C11 C12 C16 122.85(15) . .
C10 C11 C12 K1 60.78(14) . .
C9 K1 C12 C13 64.08(11) . .
C2 K1 C12 C13 -26.19(12) . .
C14 K1 C12 C13 29.77(10) . .
C18 K1 C12 C13 -105.82(11) 1_655 .
C7 K1 C12 C13 -39.52(14) . .
C10 K1 C12 C13 97.78(12) . .
C3 K1 C12 C13 1.12(12) . .
C26 K1 C12 C13 122.84(11) . .
C6 K1 C12 C13 10.8(2) . .
C23 K1 C12 C13 -179.03(11) . .
C11 K1 C12 C13 126.59(16) . .
C4 K1 C12 C13 26.74(12) . .
C9 K1 C12 C11 -62.51(10) . .
C2 K1 C12 C11 -152.79(10) . .
C14 K1 C12 C11 -96.83(11) . .
C18 K1 C12 C11 127.58(11) 1_655 .
C7 K1 C12 C11 -166.11(10) . .
C10 K1 C12 C11 -28.82(9) . .
C3 K1 C12 C11 -125.47(10) . .
C26 K1 C12 C11 -3.75(11) . .
C13 K1 C12 C11 -126.59(16) . .
C6 K1 C12 C11 -115.82(18) . .
C23 K1 C12 C11 54.38(10) . .
C4 K1 C12 C11 -99.86(11) . .
C9 K1 C12 C16 -179.92(18) . .
C2 K1 C12 C16 89.81(16) . .
C14 K1 C12 C16 145.77(18) . .
C18 K1 C12 C16 10.18(15) 1_655 .
C7 K1 C12 C16 76.48(18) . .
C10 K1 C12 C16 -146.22(18) . .
C3 K1 C12 C16 117.12(15) . .
C26 K1 C12 C16 -121.16(15) . .
C13 K1 C12 C16 116.0(2) . .
C6 K1 C12 C16 126.77(19) . .
C23 K1 C12 C16 -63.02(16) . .
C11 K1 C12 C16 -117.4(2) . .
C4 K1 C12 C16 142.74(15) . .
C11 C12 C13 C14 -1.8(3) . .
C16 C12 C13 C14 176.13(17) . .
K1 C12 C13 C14 -62.53(15) . .
C11 C12 C13 K1 60.74(14) . .
C16 C12 C13 K1 -121.34(15) . .
C9 K1 C13 C12 -94.67(12) . .
C2 K1 C13 C12 158.17(10) . .
C14 K1 C13 C12 -126.23(16) . .
C18 K1 C13 C12 67.47(11) 1_655 .
C7 K1 C13 C12 154.97(10) . .
C10 K1 C13 C12 -60.41(10) . .
C3 K1 C13 C12 -178.99(11) . .
C26 K1 C13 C12 -67.61(12) . .
C6 K1 C13 C12 -175.44(10) . .
C23 K1 C13 C12 1.03(12) . .
C11 K1 C13 C12 -28.71(9) . .
C4 K1 C13 C12 -157.62(10) . .
C9 K1 C13 C14 31.56(10) . .
C2 K1 C13 C14 -75.60(11) . .
C18 K1 C13 C14 -166.30(12) 1_655 .
C7 K1 C13 C14 -78.80(12) . .
C10 K1 C13 C14 65.83(11) . .
C3 K1 C13 C14 -52.76(11) . .
C26 K1 C13 C14 58.63(12) . .
C6 K1 C13 C14 -49.20(14) . .
C23 K1 C13 C14 127.26(11) . .
C11 K1 C13 C14 97.53(12) . .
C4 K1 C13 C14 -31.39(11) . .
C12 K1 C13 C14 126.23(16) . .
C12 C13 C14 C9 0.4(3) . .
K1 C13 C14 C9 -70.15(14) . .
C12 C13 C14 K1 70.59(16) . .
C10 C9 C14 C13 1.2(2) . .
C15 C9 C14 C13 -178.69(16) . .
K1 C9 C14 C13 76.01(15) . .
C10 C9 C14 K1 -74.83(13) . .
C15 C9 C14 K1 105.30(15) . .
C9 K1 C14 C13 -123.46(16) . .
C2 K1 C14 C13 108.78(11) . .
C18 K1 C14 C13 13.59(11) 1_655 .
C7 K1 C14 C13 117.65(11) . .
C10 K1 C14 C13 -91.29(12) . .
C3 K1 C14 C13 125.69(11) . .
C26 K1 C14 C13 -130.66(11) . .
C6 K1 C14 C13 145.93(10) . .
C23 K1 C14 C13 -62.62(12) . .
C11 K1 C14 C13 -59.15(11) . .
C4 K1 C14 C13 149.30(11) . .
C12 K1 C14 C13 -28.19(10) . .
C2 K1 C14 C9 -127.75(10) . .
C18 K1 C14 C9 137.05(10) 1_655 .
C7 K1 C14 C9 -118.89(10) . .
C10 K1 C14 C9 32.18(10) . .
C3 K1 C14 C9 -110.85(11) . .
C26 K1 C14 C9 -7.19(11) . .
C13 K1 C14 C9 123.46(16) . .
C6 K1 C14 C9 -90.61(11) . .
C23 K1 C14 C9 60.84(11) . .
C11 K1 C14 C9 64.32(10) . .
C4 K1 C14 C9 -87.24(10) . .
C12 K1 C14 C9 95.27(12) . .
N2 Si3 C23 K1 -49.92(15) . .
C25 Si3 C23 K1 -173.26(11) . .
C24 Si3 C23 K1 74.61(14) . .
Mg1 Si3 C23 K1 -86.69(13) . .
C9 K1 C23 Si3 -60.27(14) . .
C2 K1 C23 Si3 109.77(14) . .
C14 K1 C23 Si3 -83.66(14) . .
C18 K1 C23 Si3 -175.70(15) 1_655 .
C7 K1 C23 Si3 96.08(14) . .
C10 K1 C23 Si3 -64.03(14) . .
C3 K1 C23 Si3 73.6(2) . .
C26 K1 C23 Si3 10.77(12) . .
C13 K1 C23 Si3 -106.41(13) . .
C6 K1 C23 Si3 71.27(15) . .
C11 K1 C23 Si3 -86.43(14) . .
C4 K1 C23 Si3 38.94(19) . .
C12 K1 C23 Si3 -106.01(14) . .
N2 Si4 C26 K1 -9.83(19) . .
C27 Si4 C26 K1 112.04(16) . .
C28 Si4 C26 K1 -135.75(15) . .
Mg1 Si4 C26 K1 22.5(2) . .
C9 K1 C26 Si4 134.47(17) . .
C2 K1 C26 Si4 -114.99(16) . .
C14 K1 C26 Si4 137.62(16) . .
C18 K1 C26 Si4 11.6(2) 1_655 .
C7 K1 C26 Si4 -96.06(16) . .
C10 K1 C26 Si4 110.21(17) . .
C3 K1 C26 Si4 -139.85(16) . .
C13 K1 C26 Si4 115.93(16) . .
C6 K1 C26 Si4 -101.61(17) . .
C23 K1 C26 Si4 20.27(15) . .
C11 K1 C26 Si4 91.54(16) . .
C4 K1 C26 Si4 -142.50(17) . .
C12 K1 C26 Si4 93.02(16) . .
N1 Si1 C18 K1 -93.3(3) . 1_455
C17 Si1 C18 K1 143.5(3) . 1_455
C19 Si1 C18 K1 31.3(4) . 1_455
Mg1 Si1 C18 K1 -129.2(3) . 1_455
